data_2224447
loop_
_publ_author_name
'Jabli, Hind'
'Kandri Rodi, Y.'
'Saffon, Natalie'
'Essassi, El Mokhtar'
'Ng, Seik Weng'

_publ_section_title
;
 3-Allyl-1,5-dibenzyl-1,5-benzodiazepine-2,4-dione
;
_journal_coeditor_code SJ2680
_journal_issue 12
_journal_name_full 'Acta Crystallographica Section E'
_journal_page_first o3150
_journal_paper_doi 10.1107/S160053680904851X
_journal_volume 65
_journal_year 2009
_chemical_formula_iupac 'C26 H24 N2 O2'
_chemical_formula_moiety 'C26 H24 N2 O2'
_chemical_formula_sum 'C26 H24 N2 O2'
_chemical_formula_weight 396.47
_chemical_name_systematic
;
3-Allyl-1,5-dibenzyl-1,5-benzodiazepine-2,4-dione
;
_space_group_IT_number 14
_symmetry_cell_setting monoclinic
_symmetry_space_group_name_Hall '-P 2ybc'
_symmetry_space_group_name_H-M 'P 1 21/c 1'
_atom_sites_solution_hydrogens geom
_atom_sites_solution_primary direct
_atom_sites_solution_secondary difmap
_audit_creation_method SHELXL-97
_cell_angle_alpha 90.00
_cell_angle_beta 91.9960(10)
_cell_angle_gamma 90.00
_cell_formula_units_Z 4
_cell_length_a 9.2603(4)
_cell_length_b 14.0037(6)
_cell_length_c 16.2249(7)
_cell_measurement_reflns_used 4269
_cell_measurement_temperature 193(2)
_cell_measurement_theta_max 25.0
_cell_measurement_theta_min 2.5
_cell_volume 2102.74(16)
_computing_cell_refinement 'SAINT (Bruker, 2005)'
_computing_data_collection 'APEX2 (Bruker, 2005)'
_computing_data_reduction 'SAINT (Bruker, 2005)'
_computing_molecular_graphics 'X-SEED (Barbour, 2001)'
_computing_publication_material 'publCIF (Westrip, 2009)'
_computing_structure_refinement 'SHELXL97 (Sheldrick, 2008)'
_computing_structure_solution 'SHELXS97 (Sheldrick, 2008)'
_diffrn_ambient_temperature 193(2)
_diffrn_measured_fraction_theta_full 0.999
_diffrn_measured_fraction_theta_max 0.999
_diffrn_measurement_device_type 'Bruker APEXII diffractometer'
_diffrn_measurement_method '\f and \w scans'
_diffrn_radiation_monochromator graphite
_diffrn_radiation_source 'fine-focus sealed tube'
_diffrn_radiation_type MoK\a
_diffrn_radiation_wavelength 0.71073
_diffrn_reflns_av_R_equivalents 0.0501
_diffrn_reflns_av_sigmaI/netI 0.0447
_diffrn_reflns_limit_h_max 12
_diffrn_reflns_limit_h_min -11
_diffrn_reflns_limit_k_max 18
_diffrn_reflns_limit_k_min -18
_diffrn_reflns_limit_l_max 16
_diffrn_reflns_limit_l_min -21
_diffrn_reflns_number 27620
_diffrn_reflns_theta_full 27.50
_diffrn_reflns_theta_max 27.50
_diffrn_reflns_theta_min 1.92
_diffrn_standards_decay_% 0
_diffrn_standards_interval_count 0
_diffrn_standards_interval_time 0
_diffrn_standards_number 0
_exptl_absorpt_coefficient_mu 0.080
_exptl_absorpt_correction_type none
_exptl_crystal_colour Colorless
_exptl_crystal_density_diffrn 1.252
_exptl_crystal_density_method 'not measured'
_exptl_crystal_description Plate
_exptl_crystal_F_000 840
_exptl_crystal_size_max 0.40
_exptl_crystal_size_mid 0.40
_exptl_crystal_size_min 0.07
_refine_diff_density_max 0.207
_refine_diff_density_min -0.175
_refine_ls_extinction_method none
_refine_ls_goodness_of_fit_ref 0.997
_refine_ls_hydrogen_treatment constr
_refine_ls_matrix_type full
_refine_ls_number_parameters 271
_refine_ls_number_reflns 4820
_refine_ls_number_restraints 0
_refine_ls_restrained_S_all 0.997
_refine_ls_R_factor_all 0.0898
_refine_ls_R_factor_gt 0.0425
_refine_ls_shift/su_max 0.001
_refine_ls_shift/su_mean 0.001
_refine_ls_structure_factor_coef Fsqd
_refine_ls_weighting_details 'calc w=1/[\s^2^(Fo^2^)+(0.0487P)^2^+0.4140P] where P=(Fo^2^+2Fc^2^)/3'
_refine_ls_weighting_scheme calc
_refine_ls_wR_factor_gt 0.0943
_refine_ls_wR_factor_ref 0.1168
_reflns_number_gt 2934
_reflns_number_total 4820
_reflns_threshold_expression I>2\s(I)
_cod_data_source_file sj2680.cif
_cod_data_source_block I
_cod_depositor_comments
;
The following automatic conversions were performed:
'_symmetry_cell_setting' value 'Monoclinic' changed to 'monoclinic'
according to '/home/saulius/struct/CIF-dictionaries/cif_core.dic'
dictionary named 'cif_core.dic' version 2.4.1 from
2010-06-29.

'_exptl_absorpt_correction_type' value 'None' changed to
'none' according to '/home/saulius/struct/CIF-dictionaries/cif_core.dic'
dictionary named 'cif_core.dic' version 2.4.1 from 2010-06-29.

Automatic conversion script
Id: cif_fix_enum 1527 2010-12-29 10:47:43Z saulius 

The following automatic conversions were performed:

'_symmetry_cell_setting' value 'Monoclinic' changed to 'monoclinic'
according to /home/saulius/struct/CIF-dictionaries/cif_core.dic
dictionary named 'cif_core.dic' version 2.4.1 from
2010-06-29.

'_exptl_absorpt_correction_type' value 'None' changed to
'none' according to
/home/saulius/struct/CIF-dictionaries/cif_core.dic dictionary named
'cif_core.dic' version 2.4.1 from 2010-06-29.

Automatic conversion script
Id: cif_fix_values 1715 2011-07-08 13:25:40Z adriana 
;
_cod_original_cell_volume 2102.7(2)
_cod_original_sg_symbol_H-M 'P 21/c'
_cod_database_code 2224447
_cod_database_fobs_code 2224447

loop_
_symmetry_equiv_pos_as_xyz
'x, y, z'
'-x, y+1/2, -z+1/2'
'-x, -y, -z'
'x, -y-1/2, z-1/2'

loop_
_atom_site_type_symbol
_atom_site_label
_atom_site_fract_x
_atom_site_fract_y
_atom_site_fract_z
_atom_site_U_iso_or_equiv
_atom_site_adp_type
_atom_site_calc_flag
_atom_site_refinement_flags
_atom_site_occupancy
_atom_site_disorder_assembly
_atom_site_disorder_group
O O1 0.49018(14) 0.26136(9) 0.33899(7) 0.0470(3) Uani d . 1 . .
O O2 0.33507(16) 0.40157(8) 0.16934(7) 0.0498(4) Uani d . 1 . .
N N1 0.50477(15) 0.15481(9) 0.23332(8) 0.0330(3) Uani d . 1 . .
N N2 0.37563(15) 0.26484(9) 0.09974(7) 0.0320(3) Uani d . 1 . .
C C1 0.43555(19) 0.22301(11) 0.27747(10) 0.0348(4) Uani d . 1 . .
C C2 0.33193(19) 0.31439(11) 0.16711(9) 0.0350(4) Uani d . 1 . .
C C3 0.28998(18) 0.25375(11) 0.24091(9) 0.0336(4) Uani d . 1 . .
H H3 0.2349 0.1963 0.2210 0.040 Uiso calc R 1 . .
C C4 0.2006(2) 0.30886(12) 0.30184(10) 0.0409(4) Uani d . 1 . .
H H4A 0.1979 0.2725 0.3541 0.049 Uiso calc R 1 . .
H H4B 0.2479 0.3709 0.3139 0.049 Uiso calc R 1 . .
C C5 0.0492(2) 0.32639(13) 0.27024(11) 0.0485(5) Uani d . 1 . .
H H5 0.0365 0.3419 0.2135 0.058 Uiso calc R 1 . .
C C6 -0.0667(3) 0.32235(16) 0.31310(14) 0.0658(6) Uani d . 1 . .
H H6A -0.0595 0.3071 0.3701 0.079 Uiso calc R 1 . .
H H6B -0.1585 0.3347 0.2874 0.079 Uiso calc R 1 . .
C C7 0.43855(17) 0.10939(11) 0.16252(9) 0.0294(3) Uani d . 1 . .
C C8 0.37894(16) 0.16300(10) 0.09694(9) 0.0285(3) Uani d . 1 . .
C C9 0.32362(17) 0.11561(12) 0.02736(9) 0.0332(4) Uani d . 1 . .
H H9 0.2852 0.1515 -0.0180 0.040 Uiso calc R 1 . .
C C10 0.32381(18) 0.01744(12) 0.02331(10) 0.0371(4) Uani d . 1 . .
H H10 0.2853 -0.0140 -0.0245 0.045 Uiso calc R 1 . .
C C11 0.38017(18) -0.03554(12) 0.08892(10) 0.0361(4) Uani d . 1 . .
H H11 0.3788 -0.1033 0.0866 0.043 Uiso calc R 1 . .
C C12 0.43813(17) 0.01011(11) 0.15748(10) 0.0331(4) Uani d . 1 . .
H H12 0.4784 -0.0265 0.2019 0.040 Uiso calc R 1 . .
C C13 0.65246(19) 0.12564(13) 0.25940(10) 0.0407(4) Uani d . 1 . .
H H13A 0.6512 0.0580 0.2772 0.049 Uiso calc R 1 . .
H H13B 0.6853 0.1648 0.3073 0.049 Uiso calc R 1 . .
C C14 0.75779(18) 0.13696(12) 0.19117(10) 0.0382(4) Uani d . 1 . .
C C15 0.7462(2) 0.21035(14) 0.13427(12) 0.0483(5) Uani d . 1 . .
H H15 0.6699 0.2554 0.1376 0.058 Uiso calc R 1 . .
C C16 0.8450(2) 0.21874(16) 0.07231(13) 0.0603(6) Uani d . 1 . .
H H16 0.8353 0.2689 0.0331 0.072 Uiso calc R 1 . .
C C17 0.9570(2) 0.15453(16) 0.06759(14) 0.0606(6) Uani d . 1 . .
H H17 1.0243 0.1602 0.0250 0.073 Uiso calc R 1 . .
C C18 0.9714(2) 0.08237(15) 0.12436(14) 0.0564(5) Uani d . 1 . .
H H18 1.0498 0.0389 0.1218 0.068 Uiso calc R 1 . .
C C19 0.8714(2) 0.07300(13) 0.18536(12) 0.0459(5) Uani d . 1 . .
H H19 0.8808 0.0220 0.2238 0.055 Uiso calc R 1 . .
C C20 0.4289(2) 0.32016(12) 0.02996(10) 0.0380(4) Uani d . 1 . .
H H20A 0.4780 0.2757 -0.0073 0.046 Uiso calc R 1 . .
H H20B 0.5023 0.3659 0.0516 0.046 Uiso calc R 1 . .
C C21 0.3168(2) 0.37497(12) -0.02019(9) 0.0385(4) Uani d . 1 . .
C C22 0.3657(3) 0.43780(13) -0.07970(11) 0.0553(5) Uani d . 1 . .
H H22 0.4664 0.4466 -0.0858 0.066 Uiso calc R 1 . .
C C23 0.2682(4) 0.48731(17) -0.12977(13) 0.0764(8) Uani d . 1 . .
H H23 0.3021 0.5301 -0.1702 0.092 Uiso calc R 1 . .
C C24 0.1224(4) 0.47491(18) -0.12138(15) 0.0839(9) Uani d . 1 . .
H H24 0.0558 0.5084 -0.1566 0.101 Uiso calc R 1 . .
C C25 0.0723(3) 0.41385(16) -0.06193(15) 0.0704(7) Uani d . 1 . .
H H25 -0.0286 0.4058 -0.0557 0.084 Uiso calc R 1 . .
C C26 0.1706(2) 0.36411(13) -0.01120(11) 0.0487(5) Uani d . 1 . .
H H26 0.1363 0.3224 0.0299 0.058 Uiso calc R 1 . .

loop_
_atom_site_aniso_label
_atom_site_aniso_U_11
_atom_site_aniso_U_22
_atom_site_aniso_U_33
_atom_site_aniso_U_12
_atom_site_aniso_U_13
_atom_site_aniso_U_23
O1 0.0684(9) 0.0398(7) 0.0320(6) -0.0053(6) -0.0109(6) -0.0058(5)
O2 0.0876(10) 0.0251(7) 0.0365(7) -0.0007(6) 0.0008(7) -0.0003(5)
N1 0.0420(8) 0.0286(7) 0.0280(7) -0.0001(6) -0.0064(6) 0.0014(6)
N2 0.0451(8) 0.0256(7) 0.0254(7) 0.0015(6) 0.0000(6) 0.0024(5)
C1 0.0534(11) 0.0253(8) 0.0255(8) -0.0046(8) -0.0026(7) 0.0035(7)
C2 0.0494(11) 0.0275(9) 0.0277(8) 0.0007(8) -0.0044(7) 0.0003(7)
C3 0.0496(10) 0.0258(8) 0.0251(8) 0.0005(7) -0.0003(7) -0.0025(6)
C4 0.0616(12) 0.0328(9) 0.0283(9) 0.0048(9) 0.0038(8) -0.0028(7)
C5 0.0664(14) 0.0411(11) 0.0381(10) 0.0129(10) 0.0013(9) -0.0056(8)
C6 0.0641(15) 0.0742(16) 0.0593(13) -0.0053(12) 0.0039(11) -0.0084(12)
C7 0.0322(9) 0.0282(8) 0.0277(8) -0.0006(7) 0.0018(7) -0.0014(6)
C8 0.0338(9) 0.0250(8) 0.0268(8) 0.0005(7) 0.0042(7) -0.0010(6)
C9 0.0353(9) 0.0374(10) 0.0267(8) 0.0040(7) -0.0012(7) -0.0031(7)
C10 0.0361(10) 0.0390(10) 0.0363(9) -0.0002(8) 0.0008(7) -0.0131(8)
C11 0.0394(10) 0.0270(8) 0.0425(10) 0.0000(7) 0.0090(8) -0.0064(7)
C12 0.0365(9) 0.0287(9) 0.0343(9) 0.0029(7) 0.0040(7) 0.0029(7)
C13 0.0466(11) 0.0368(10) 0.0379(9) 0.0003(8) -0.0112(8) 0.0053(8)
C14 0.0378(10) 0.0328(9) 0.0430(10) -0.0051(8) -0.0135(8) 0.0008(8)
C15 0.0398(11) 0.0435(11) 0.0613(12) -0.0011(9) -0.0048(9) 0.0144(9)
C16 0.0472(12) 0.0683(15) 0.0654(14) -0.0086(11) 0.0005(10) 0.0253(11)
C17 0.0401(12) 0.0711(15) 0.0707(14) -0.0050(11) 0.0047(10) 0.0036(12)
C18 0.0400(11) 0.0509(13) 0.0779(15) 0.0021(9) -0.0041(11) -0.0037(11)
C19 0.0426(11) 0.0368(10) 0.0572(12) -0.0012(9) -0.0127(9) 0.0023(9)
C20 0.0502(11) 0.0339(9) 0.0302(8) -0.0051(8) 0.0038(8) 0.0057(7)
C21 0.0631(13) 0.0280(9) 0.0243(8) 0.0036(8) -0.0005(8) -0.0006(7)
C22 0.0937(16) 0.0383(11) 0.0345(10) 0.0081(11) 0.0103(10) 0.0069(8)
C23 0.141(3) 0.0484(14) 0.0396(12) 0.0187(16) 0.0015(14) 0.0142(10)
C24 0.132(3) 0.0580(16) 0.0587(15) 0.0313(17) -0.0366(17) 0.0071(12)
C25 0.0779(16) 0.0554(14) 0.0756(16) 0.0177(12) -0.0285(13) -0.0023(12)
C26 0.0633(14) 0.0394(11) 0.0425(10) 0.0056(10) -0.0105(9) 0.0016(8)

loop_
_atom_type_symbol
_atom_type_description
_atom_type_scat_dispersion_real
_atom_type_scat_dispersion_imag
_atom_type_scat_source
C C 0.0033 0.0016 'International Tables Vol C Tables 4.2.6.8 and 6.1.1.4'
H H 0.0000 0.0000 'International Tables Vol C Tables 4.2.6.8 and 6.1.1.4'
N N 0.0061 0.0033 'International Tables Vol C Tables 4.2.6.8 and 6.1.1.4'
O O 0.0106 0.0060 'International Tables Vol C Tables 4.2.6.8 and 6.1.1.4'

loop_
_geom_angle_atom_site_label_1
_geom_angle_atom_site_label_2
_geom_angle_atom_site_label_3
_geom_angle_site_symmetry_1
_geom_angle_site_symmetry_3
_geom_angle
_geom_angle_publ_flag
C1 N1 C7 . . 122.36(14) ?
C1 N1 C13 . . 119.35(13) ?
C7 N1 C13 . . 118.29(13) ?
C2 N2 C8 . . 122.66(13) ?
C2 N2 C20 . . 117.67(13) ?
C8 N2 C20 . . 119.58(12) ?
O1 C1 N1 . . 123.00(16) ?
O1 C1 C3 . . 121.99(15) ?
N1 C1 C3 . . 114.85(13) ?
O2 C2 N2 . . 121.55(15) ?
O2 C2 C3 . . 122.56(14) ?
N2 C2 C3 . . 115.74(13) ?
C1 C3 C4 . . 112.72(13) ?
C1 C3 C2 . . 102.56(13) ?
C4 C3 C2 . . 112.70(13) ?
C1 C3 H3 . . 109.5 ?
C4 C3 H3 . . 109.5 ?
C2 C3 H3 . . 109.5 ?
C5 C4 C3 . . 112.65(14) ?
C5 C4 H4A . . 109.1 ?
C3 C4 H4A . . 109.1 ?
C5 C4 H4B . . 109.1 ?
C3 C4 H4B . . 109.1 ?
H4A C4 H4B . . 107.8 ?
C6 C5 C4 . . 126.20(19) ?
C6 C5 H5 . . 116.9 ?
C4 C5 H5 . . 116.9 ?
C5 C6 H6A . . 120.0 ?
C5 C6 H6B . . 120.0 ?
H6A C6 H6B . . 120.0 ?
C12 C7 C8 . . 119.37(14) ?
C12 C7 N1 . . 119.39(14) ?
C8 C7 N1 . . 121.20(14) ?
C9 C8 C7 . . 119.02(14) ?
C9 C8 N2 . . 119.64(14) ?
C7 C8 N2 . . 121.34(13) ?
C10 C9 C8 . . 120.93(15) ?
C10 C9 H9 . . 119.5 ?
C8 C9 H9 . . 119.5 ?
C9 C10 C11 . . 119.97(15) ?
C9 C10 H10 . . 120.0 ?
C11 C10 H10 . . 120.0 ?
C12 C11 C10 . . 119.91(15) ?
C12 C11 H11 . . 120.0 ?
C10 C11 H11 . . 120.0 ?
C11 C12 C7 . . 120.77(15) ?
C11 C12 H12 . . 119.6 ?
C7 C12 H12 . . 119.6 ?
N1 C13 C14 . . 112.15(13) ?
N1 C13 H13A . . 109.2 ?
C14 C13 H13A . . 109.2 ?
N1 C13 H13B . . 109.2 ?
C14 C13 H13B . . 109.2 ?
H13A C13 H13B . . 107.9 ?
C15 C14 C19 . . 118.41(17) ?
C15 C14 C13 . . 122.04(16) ?
C19 C14 C13 . . 119.55(16) ?
C14 C15 C16 . . 120.56(18) ?
C14 C15 H15 . . 119.7 ?
C16 C15 H15 . . 119.7 ?
C17 C16 C15 . . 120.13(19) ?
C17 C16 H16 . . 119.9 ?
C15 C16 H16 . . 119.9 ?
C18 C17 C16 . . 120.0(2) ?
C18 C17 H17 . . 120.0 ?
C16 C17 H17 . . 120.0 ?
C17 C18 C19 . . 119.90(19) ?
C17 C18 H18 . . 120.1 ?
C19 C18 H18 . . 120.1 ?
C18 C19 C14 . . 120.98(18) ?
C18 C19 H19 . . 119.5 ?
C14 C19 H19 . . 119.5 ?
N2 C20 C21 . . 116.17(14) ?
N2 C20 H20A . . 108.2 ?
C21 C20 H20A . . 108.2 ?
N2 C20 H20B . . 108.2 ?
C21 C20 H20B . . 108.2 ?
H20A C20 H20B . . 107.4 ?
C26 C21 C22 . . 119.19(18) ?
C26 C21 C20 . . 123.27(15) ?
C22 C21 C20 . . 117.52(18) ?
C23 C22 C21 . . 120.2(2) ?
C23 C22 H22 . . 119.9 ?
C21 C22 H22 . . 119.9 ?
C24 C23 C22 . . 120.2(2) ?
C24 C23 H23 . . 119.9 ?
C22 C23 H23 . . 119.9 ?
C23 C24 C25 . . 120.2(2) ?
C23 C24 H24 . . 119.9 ?
C25 C24 H24 . . 119.9 ?
C24 C25 C26 . . 119.6(3) ?
C24 C25 H25 . . 120.2 ?
C26 C25 H25 . . 120.2 ?
C21 C26 C25 . . 120.5(2) ?
C21 C26 H26 . . 119.8 ?
C25 C26 H26 . . 119.8 ?

loop_
_geom_bond_atom_site_label_1
_geom_bond_atom_site_label_2
_geom_bond_site_symmetry_2
_geom_bond_distance
_geom_bond_publ_flag
O1 C1 . 1.2271(19) ?
O2 C2 . 1.2216(19) ?
N1 C1 . 1.367(2) ?
N1 C7 . 1.4321(19) ?
N1 C13 . 1.475(2) ?
N2 C2 . 1.3678(19) ?
N2 C8 . 1.4273(19) ?
N2 C20 . 1.4710(19) ?
C1 C3 . 1.516(2) ?
C2 C3 . 1.529(2) ?
C3 C4 . 1.521(2) ?
C3 H3 . 1.0000 ?
C4 C5 . 1.496(3) ?
C4 H4A . 0.9900 ?
C4 H4B . 0.9900 ?
C5 C6 . 1.300(3) ?
C5 H5 . 0.9500 ?
C6 H6A . 0.9500 ?
C6 H6B . 0.9500 ?
C7 C12 . 1.393(2) ?
C7 C8 . 1.400(2) ?
C8 C9 . 1.392(2) ?
C9 C10 . 1.376(2) ?
C9 H9 . 0.9500 ?
C10 C11 . 1.385(2) ?
C10 H10 . 0.9500 ?
C11 C12 . 1.376(2) ?
C11 H11 . 0.9500 ?
C12 H12 . 0.9500 ?
C13 C14 . 1.509(2) ?
C13 H13A . 0.9900 ?
C13 H13B . 0.9900 ?
C14 C15 . 1.383(2) ?
C14 C19 . 1.388(2) ?
C15 C16 . 1.388(3) ?
C15 H15 . 0.9500 ?
C16 C17 . 1.377(3) ?
C16 H16 . 0.9500 ?
C17 C18 . 1.371(3) ?
C17 H17 . 0.9500 ?
C18 C19 . 1.385(3) ?
C18 H18 . 0.9500 ?
C19 H19 . 0.9500 ?
C20 C21 . 1.506(2) ?
C20 H20A . 0.9900 ?
C20 H20B . 0.9900 ?
C21 C26 . 1.376(3) ?
C21 C22 . 1.393(2) ?
C22 C23 . 1.380(3) ?
C22 H22 . 0.9500 ?
C23 C24 . 1.372(4) ?
C23 H23 . 0.9500 ?
C24 C25 . 1.381(4) ?
C24 H24 . 0.9500 ?
C25 C26 . 1.392(3) ?
C25 H25 . 0.9500 ?
C26 H26 . 0.9500 ?

loop_
_geom_torsion_atom_site_label_1
_geom_torsion_atom_site_label_2
_geom_torsion_atom_site_label_3
_geom_torsion_atom_site_label_4
_geom_torsion_site_symmetry_1
_geom_torsion_site_symmetry_2
_geom_torsion_site_symmetry_3
_geom_torsion_site_symmetry_4
_geom_torsion
_geom_torsion_publ_flag
C7 N1 C1 O1 . . . . 178.80(15) ?
C13 N1 C1 O1 . . . . -0.6(2) ?
C7 N1 C1 C3 . . . . -5.8(2) ?
C13 N1 C1 C3 . . . . 174.81(13) ?
C8 N2 C2 O2 . . . . 177.22(16) ?
C20 N2 C2 O2 . . . . 0.8(2) ?
C8 N2 C2 C3 . . . . 1.5(2) ?
C20 N2 C2 C3 . . . . -174.87(14) ?
O1 C1 C3 C4 . . . . -19.6(2) ?
N1 C1 C3 C4 . . . . 164.96(14) ?
O1 C1 C3 C2 . . . . 101.85(17) ?
N1 C1 C3 C2 . . . . -73.59(16) ?
O2 C2 C3 C1 . . . . -99.46(19) ?
N2 C2 C3 C1 . . . . 76.21(17) ?
O2 C2 C3 C4 . . . . 22.0(2) ?
N2 C2 C3 C4 . . . . -162.32(14) ?
C1 C3 C4 C5 . . . . -171.39(14) ?
C2 C3 C4 C5 . . . . 73.10(19) ?
C3 C4 C5 C6 . . . . 140.7(2) ?
C1 N1 C7 C12 . . . . -129.21(16) ?
C13 N1 C7 C12 . . . . 50.2(2) ?
C1 N1 C7 C8 . . . . 53.2(2) ?
C13 N1 C7 C8 . . . . -127.46(16) ?
C12 C7 C8 C9 . . . . -1.5(2) ?
N1 C7 C8 C9 . . . . 176.16(14) ?
C12 C7 C8 N2 . . . . 179.35(14) ?
N1 C7 C8 N2 . . . . -3.0(2) ?
C2 N2 C8 C9 . . . . 134.46(16) ?
C20 N2 C8 C9 . . . . -49.2(2) ?
C2 N2 C8 C7 . . . . -46.4(2) ?
C20 N2 C8 C7 . . . . 129.94(16) ?
C7 C8 C9 C10 . . . . 1.6(2) ?
N2 C8 C9 C10 . . . . -179.23(15) ?
C8 C9 C10 C11 . . . . -0.3(2) ?
C9 C10 C11 C12 . . . . -1.1(2) ?
C10 C11 C12 C7 . . . . 1.2(2) ?
C8 C7 C12 C11 . . . . 0.1(2) ?
N1 C7 C12 C11 . . . . -177.57(14) ?
C1 N1 C13 C14 . . . . -124.15(16) ?
C7 N1 C13 C14 . . . . 56.45(19) ?
N1 C13 C14 C15 . . . . 34.5(2) ?
N1 C13 C14 C19 . . . . -146.39(15) ?
C19 C14 C15 C16 . . . . 0.8(3) ?
C13 C14 C15 C16 . . . . 179.95(18) ?
C14 C15 C16 C17 . . . . -0.8(3) ?
C15 C16 C17 C18 . . . . -0.3(3) ?
C16 C17 C18 C19 . . . . 1.4(3) ?
C17 C18 C19 C14 . . . . -1.3(3) ?
C15 C14 C19 C18 . . . . 0.2(3) ?
C13 C14 C19 C18 . . . . -178.88(17) ?
C2 N2 C20 C21 . . . . -71.74(19) ?
C8 N2 C20 C21 . . . . 111.77(17) ?
N2 C20 C21 C26 . . . . -9.8(2) ?
N2 C20 C21 C22 . . . . 171.75(15) ?
C26 C21 C22 C23 . . . . -1.0(3) ?
C20 C21 C22 C23 . . . . 177.51(17) ?
C21 C22 C23 C24 . . . . -0.1(3) ?
C22 C23 C24 C25 . . . . 1.0(4) ?
C23 C24 C25 C26 . . . . -0.8(4) ?
C22 C21 C26 C25 . . . . 1.2(3) ?
C20 C21 C26 C25 . . . . -177.19(17) ?
C24 C25 C26 C21 . . . . -0.4(3) ?

loop_
_cod_related_entry_id
_cod_related_entry_database
_cod_related_entry_code
1 ChemSpider 24743887
